data_4036302
loop_
_publ_author_name
'Chaiyaveij, Duangduan'
'Batsanov, Andrei S.'
'Fox, Mark A.'
'Marder, Todd B.'
'Whiting, Andrew'

_publ_section_title
;
 An Experimental and Computational Approach to Understanding the Reactions
 of Acyl Nitroso Compounds in [4 + 2] Cycloadditions.
;
_journal_issue 19
_journal_name_full 'The Journal of organic chemistry'
_journal_page_first 9518
_journal_page_last 9534
_journal_paper_doi 10.1021/acs.joc.5b01470
_journal_volume 80
_journal_year 2015
_chemical_absolute_configuration syn
_chemical_formula_moiety 'C15 H18 N2 O2'
_chemical_formula_sum 'C15 H18 N2 O2'
_chemical_formula_weight 258.31
_chemical_name_systematic
;
N-((R)-1-Phenylethyl)-2-oxa-3-azabicyclo[2.2.2]oct-5-ene-3-carboxamide 
;
_space_group_crystal_system tetragonal
_space_group_IT_number 92
_space_group_name_Hall 'P 4abw 2nw'
_space_group_name_H-M_alt 'P 41 21 2'
_atom_sites_solution_hydrogens geom
_atom_sites_solution_primary direct
_atom_sites_solution_secondary difmap
_audit_creation_date 2012-08-03
_audit_creation_method
;
Olex2 1.2-alpha (compiled 2012.07.25 svn.r2431, GUI svn.r4294)
;
_cell_angle_alpha 90.00
_cell_angle_beta 90.00
_cell_angle_gamma 90.00
_cell_formula_units_Z 16
_cell_length_a 10.2998(9)
_cell_length_b 10.2998(9)
_cell_length_c 51.732(3)
_cell_measurement_reflns_used 9665
_cell_measurement_temperature 120
_cell_measurement_theta_max 28.17
_cell_measurement_theta_min 2.30
_cell_volume 5488.0(7)
_computing_cell_refinement 'SAINT v7.46A (Bruker, 2008)'
_computing_data_collection 'SMART v5.630 (Bruker, 2003)'
_computing_data_reduction 'SAINT v7.46A (Bruker, 2008)'
_computing_molecular_graphics
;
O. V. Dolomanov, L. J. Bourhis, R. J. Gildea, J. A. K. Howard and H. Puschmann,
OLEX2: a complete structure solution, refinement and analysis program.
J. Appl. Cryst. (2009). 42, 339-341.
;
_computing_publication_material
;
O. V. Dolomanov, L. J. Bourhis, R. J. Gildea, J. A. K. Howard and H. Puschmann,
OLEX2: a complete structure solution, refinement and analysis program.
J. Appl. Cryst. (2009). 42, 339-341.
;
_computing_structure_refinement
;
XL, G.M. Sheldrick, Acta Cryst. (2008). A64, 112-122
;
_computing_structure_solution
;
XS, G.M. Sheldrick, Acta Cryst. (2008). A64, 112-122
;
_diffrn_ambient_temperature 120
_diffrn_detector_area_resol_mean 5.6
_diffrn_detector_type 'Bruker SMART CCD 6000 area detector'
_diffrn_measured_fraction_theta_full 0.999
_diffrn_measured_fraction_theta_max 0.999
_diffrn_measurement_device 'three-circle CCD diffractometer'
_diffrn_measurement_method '\w scans'
_diffrn_radiation_monochromator graphite
_diffrn_radiation_probe x-ray
_diffrn_radiation_type MoK\a
_diffrn_radiation_wavelength 0.71073
_diffrn_radiation_xray_symbol K-L~3~
_diffrn_reflns_av_R_equivalents 0.0416
_diffrn_reflns_av_unetI/netI 0.0175
_diffrn_reflns_limit_h_max 13
_diffrn_reflns_limit_h_min -13
_diffrn_reflns_limit_k_max 12
_diffrn_reflns_limit_k_min -13
_diffrn_reflns_limit_l_max 68
_diffrn_reflns_limit_l_min -69
_diffrn_reflns_number 85058
_diffrn_reflns_theta_full 28.49
_diffrn_reflns_theta_max 28.49
_diffrn_reflns_theta_min 1.57
_diffrn_source 'sealed X-ray tube'
_diffrn_source_current 10.0
_diffrn_source_power 0.3
_diffrn_source_target Mo
_diffrn_source_voltage 30.0
_diffrn_standards_number 0
_exptl_absorpt_coefficient_mu 0.084
_exptl_absorpt_correction_T_max 0.8622
_exptl_absorpt_correction_T_min 0.7854
_exptl_absorpt_correction_type multi-scan
_exptl_absorpt_process_details
;
SADABS-2009/1 (Bruker,2010) was used for absorption correction.
wR2(int) was 0.0949 before and 0.0604 after correction.
The Ratio of minimum to maximum transmission is 0.9109.
The \l/2 correction factor is 0.0015.
;
_exptl_crystal_colour colourless
_exptl_crystal_density_diffrn 1.251
_exptl_crystal_density_method 'not measured'
_exptl_crystal_description tablet
_exptl_crystal_F_000 2208
_exptl_crystal_size_max 0.3
_exptl_crystal_size_mid 0.2
_exptl_crystal_size_min 0.05
_refine_diff_density_max 0.233
_refine_diff_density_min -0.183
_refine_diff_density_rms 0.039
_refine_ls_abs_structure_details 'undeterminable, all \Df" set to 0, Friedel equivalents merged'
_refine_ls_extinction_method none
_refine_ls_goodness_of_fit_ref 1.039
_refine_ls_hydrogen_treatment mixed
_refine_ls_matrix_type full
_refine_ls_number_parameters 355
_refine_ls_number_reflns 4118
_refine_ls_number_restraints 0
_refine_ls_restrained_S_all 1.039
_refine_ls_R_factor_all 0.0482
_refine_ls_R_factor_gt 0.0402
_refine_ls_shift/su_max 0.002
_refine_ls_shift/su_mean 0.000
_refine_ls_structure_factor_coef Fsqd
_refine_ls_weighting_details 'calc w=1/[\s^2^(Fo^2^)+(0.0494P)^2^+1.9361P] where P=(Fo^2^+2Fc^2^)/3'
_refine_ls_weighting_scheme calc
_refine_ls_wR_factor_gt 0.0980
_refine_ls_wR_factor_ref 0.1041
_reflns_Friedel_coverage 0.69
_reflns_number_gt 3606
_reflns_number_total 4118
_reflns_threshold_expression I>2\s(I)
_cod_data_source_file jo5b01470_si_002.cif
_cod_data_source_block 3
_cod_database_code 4036302

loop_
_space_group_symop_id
_space_group_symop_operation_xyz
1 'x, y, z'
2 '-x, -y, z+1/2'
3 '-y+1/2, x+1/2, z+1/4'
4 'y+1/2, -x+1/2, z+3/4'
5 '-x+1/2, y+1/2, -z+1/4'
6 'x+1/2, -y+1/2, -z+3/4'
7 'y, x, -z'
8 '-y, -x, -z+1/2'

loop_
_atom_site_label
_atom_site_type_symbol
_atom_site_fract_x
_atom_site_fract_y
_atom_site_fract_z
_atom_site_U_iso_or_equiv
_atom_site_adp_type
_atom_site_occupancy
_atom_site_symmetry_multiplicity
_atom_site_calc_flag
_atom_site_refinement_flags
O1A O 0.79158(14) 0.21603(14) 0.56535(3) 0.0327(3) Uani 1 1 d .
O2A O 0.60160(15) -0.06398(14) 0.56287(3) 0.0351(3) Uani 1 1 d .
N1A N 0.76789(17) 0.07896(16) 0.56773(3) 0.0282(3) Uani 1 1 d .
N2A N 0.55576(17) 0.15143(18) 0.56039(4) 0.0305(4) Uani 1 1 d .
H0A H 0.587(2) 0.229(3) 0.5583(4) 0.035(7) Uiso 1 1 d .
C1A C 0.6358(2) 0.0506(2) 0.56285(4) 0.0271(4) Uani 1 1 d .
C2A C 0.8811(2) 0.2442(2) 0.54414(4) 0.0348(5) Uani 1 1 d .
H2A H 0.8853 0.3398 0.5409 0.042 Uiso 1 1 d R
C3A C 1.0122(2) 0.1937(2) 0.55288(6) 0.0446(6) Uani 1 1 d .
H31A H 1.0415 0.2408 0.5685 0.053 Uiso 1 1 d R
H32A H 1.0776 0.2063 0.5391 0.053 Uiso 1 1 d R
C4A C 0.9965(2) 0.0499(2) 0.55881(5) 0.0426(6) Uani 1 1 d .
H41A H 1.0101 0.0346 0.5775 0.051 Uiso 1 1 d R
H42A H 1.0622 -0.0006 0.5492 0.051 Uiso 1 1 d R
C5A C 0.8602(2) 0.0050(2) 0.55110(4) 0.0330(4) Uani 1 1 d .
H5A H 0.8498 -0.0907 0.5535 0.040 Uiso 1 1 d R
C6A C 0.8324(2) 0.0445(2) 0.52356(4) 0.0390(5) Uani 1 1 d .
H6A H 0.8128 -0.0151 0.5101 0.047 Uiso 1 1 d R
C7A C 0.8386(2) 0.1740(3) 0.52029(4) 0.0416(5) Uani 1 1 d .
H7A H 0.8182 0.2164 0.5045 0.050 Uiso 1 1 d R
C8A C 0.41608(19) 0.1314(2) 0.55673(4) 0.0306(4) Uani 1 1 d .
H8A H 0.3985 0.0364 0.5587 0.037 Uiso 1 1 d R
C9A C 0.3768(2) 0.1699(3) 0.52932(4) 0.0505(7) Uani 1 1 d .
H91A H 0.3928 0.2628 0.5268 0.062(5) Uiso 1 1 d R
H92A H 0.2843 0.1516 0.5267 0.062(5) Uiso 1 1 d R
H93A H 0.4280 0.1200 0.5168 0.062(5) Uiso 1 1 d R
C10A C 0.33814(18) 0.2020(2) 0.57714(4) 0.0260(4) Uani 1 1 d .
C11A C 0.3288(2) 0.3369(2) 0.57745(4) 0.0335(5) Uani 1 1 d .
H11A H 0.3746 0.3869 0.5650 0.040 Uiso 1 1 d R
C12A C 0.2528(2) 0.3984(2) 0.59591(4) 0.0387(5) Uani 1 1 d .
H12A H 0.2456 0.4903 0.5958 0.046 Uiso 1 1 d R
C13A C 0.1874(2) 0.3272(2) 0.61441(4) 0.0375(5) Uani 1 1 d .
H13A H 0.1354 0.3699 0.6270 0.045 Uiso 1 1 d R
C14A C 0.1982(2) 0.1939(2) 0.61453(4) 0.0358(5) Uani 1 1 d .
H14A H 0.1543 0.1444 0.6273 0.043 Uiso 1 1 d R
C15A C 0.2729(2) 0.1318(2) 0.59599(4) 0.0303(4) Uani 1 1 d .
H15A H 0.2796 0.0398 0.5962 0.036 Uiso 1 1 d R
O1B O 0.78347(13) 0.70584(13) 0.57699(2) 0.0249(3) Uani 1 1 d .
O2B O 0.60734(15) 0.44413(13) 0.55166(3) 0.0304(3) Uani 1 1 d .
N1B N 0.75932(16) 0.57010(15) 0.57202(3) 0.0237(3) Uani 1 1 d .
N2B N 0.59533(17) 0.66397(17) 0.54681(3) 0.0251(3) Uani 1 1 d .
H0B H 0.624(2) 0.735(2) 0.5521(4) 0.026(6) Uiso 1 1 d .
C1B C 0.64588(19) 0.55467(19) 0.55655(3) 0.0245(4) Uani 1 1 d .
C2B C 0.7712(2) 0.7372(2) 0.60470(3) 0.0282(4) Uani 1 1 d .
H2B H 0.7727 0.8333 0.6074 0.034 Uiso 1 1 d R
C3B C 0.8879(2) 0.6738(2) 0.61768(4) 0.0328(5) Uani 1 1 d .
H31B H 0.8842 0.6870 0.6366 0.039 Uiso 1 1 d R
H32B H 0.9695 0.7122 0.6111 0.039 Uiso 1 1 d R
C4B C 0.8822(2) 0.5283(2) 0.61124(4) 0.0314(4) Uani 1 1 d .
H41B H 0.9568 0.5044 0.6001 0.038 Uiso 1 1 d R
H42B H 0.8874 0.4768 0.6274 0.038 Uiso 1 1 d R
C5B C 0.7547(2) 0.49796(19) 0.59714(3) 0.0271(4) Uani 1 1 d .
H5B H 0.7448 0.4025 0.5942 0.033 Uiso 1 1 d R
C6B C 0.6410(2) 0.5518(2) 0.61209(4) 0.0307(4) Uani 1 1 d .
H6B H 0.5717 0.5002 0.6185 0.037 Uiso 1 1 d R
C7B C 0.6487(2) 0.6801(2) 0.61532(4) 0.0321(4) Uani 1 1 d .
H7B H 0.5831 0.7302 0.6235 0.039 Uiso 1 1 d R
C8B C 0.49300(19) 0.6596(2) 0.52736(3) 0.0270(4) Uani 1 1 d .
H8B H 0.5029 0.5766 0.5175 0.032 Uiso 1 1 d R
C9B C 0.5122(2) 0.7717(2) 0.50833(4) 0.0330(4) Uani 1 1 d .
H91B H 0.6005 0.7684 0.5013 0.036(4) Uiso 1 1 d R
H92B H 0.4992 0.8545 0.5173 0.036(4) Uiso 1 1 d R
H93B H 0.4493 0.7640 0.4942 0.036(4) Uiso 1 1 d R
C10B C 0.35702(19) 0.66206(19) 0.53867(3) 0.0258(4) Uani 1 1 d .
C11B C 0.3241(2) 0.7399(2) 0.55971(4) 0.0294(4) Uani 1 1 d .
H11B H 0.3893 0.7887 0.5683 0.035 Uiso 1 1 d R
C12B C 0.1958(2) 0.7462(2) 0.56807(4) 0.0331(4) Uani 1 1 d .
H12B H 0.1741 0.7994 0.5824 0.040 Uiso 1 1 d R
C13B C 0.0996(2) 0.6759(2) 0.55577(4) 0.0362(5) Uani 1 1 d .
H13B H 0.0121 0.6817 0.5614 0.043 Uiso 1 1 d R
C14B C 0.1319(2) 0.5973(3) 0.53516(4) 0.0420(6) Uani 1 1 d .
H14B H 0.0665 0.5480 0.5267 0.050 Uiso 1 1 d R
C15B C 0.2600(2) 0.5901(2) 0.52681(4) 0.0372(5) Uani 1 1 d .
H15B H 0.2815 0.5349 0.5127 0.045 Uiso 1 1 d R

loop_
_atom_site_aniso_label
_atom_site_aniso_U_11
_atom_site_aniso_U_22
_atom_site_aniso_U_33
_atom_site_aniso_U_23
_atom_site_aniso_U_13
_atom_site_aniso_U_12
O1A 0.0269(7) 0.0236(7) 0.0476(8) -0.0056(6) -0.0015(6) -0.0015(6)
O2A 0.0304(8) 0.0230(7) 0.0519(9) 0.0017(6) -0.0021(7) -0.0013(6)
N1A 0.0254(8) 0.0229(8) 0.0363(8) -0.0020(7) -0.0028(7) 0.0015(7)
N2A 0.0224(8) 0.0248(9) 0.0443(9) 0.0003(8) 0.0028(7) -0.0002(7)
C1A 0.0277(10) 0.0257(9) 0.0279(8) -0.0028(8) 0.0005(8) -0.0009(8)
C2A 0.0282(10) 0.0273(10) 0.0488(11) 0.0064(9) -0.0020(9) 0.0006(9)
C3A 0.0218(10) 0.0387(13) 0.0732(16) 0.0021(12) -0.0033(11) 0.0008(10)
C4A 0.0248(10) 0.0353(12) 0.0678(15) 0.0090(11) -0.0045(11) 0.0067(10)
C5A 0.0270(10) 0.0240(10) 0.0480(11) 0.0009(9) -0.0001(9) 0.0061(8)
C6A 0.0404(13) 0.0386(12) 0.0381(11) -0.0096(9) 0.0037(9) 0.0027(10)
C7A 0.0423(13) 0.0469(14) 0.0358(11) 0.0069(10) 0.0001(10) 0.0020(11)
C8A 0.0216(9) 0.0318(11) 0.0383(10) -0.0020(8) 0.0020(8) 0.0004(8)
C9A 0.0321(12) 0.084(2) 0.0357(11) -0.0018(12) 0.0034(9) 0.0087(13)
C10A 0.0197(9) 0.0270(9) 0.0314(9) 0.0016(8) -0.0006(7) 0.0012(7)
C11A 0.0285(10) 0.0277(10) 0.0444(11) 0.0059(9) -0.0004(9) -0.0038(8)
C12A 0.0331(11) 0.0280(11) 0.0549(13) -0.0080(9) -0.0075(10) 0.0038(9)
C13A 0.0281(11) 0.0464(13) 0.0382(10) -0.0114(10) -0.0025(9) 0.0046(10)
C14A 0.0290(10) 0.0464(13) 0.0320(10) 0.0066(9) 0.0010(8) 0.0019(10)
C15A 0.0263(10) 0.0273(10) 0.0373(10) 0.0055(8) -0.0025(8) 0.0026(8)
O1B 0.0265(7) 0.0207(6) 0.0276(6) 0.0009(5) -0.0014(5) -0.0014(5)
O2B 0.0321(8) 0.0234(7) 0.0358(7) -0.0017(6) -0.0015(6) -0.0025(6)
N1B 0.0237(8) 0.0198(7) 0.0276(7) 0.0013(6) 0.0003(6) 0.0016(6)
N2B 0.0245(8) 0.0236(8) 0.0271(7) -0.0014(6) -0.0037(6) 0.0012(7)
C1B 0.0233(9) 0.0240(9) 0.0261(8) 0.0003(7) 0.0054(7) 0.0005(7)
C2B 0.0300(10) 0.0267(10) 0.0280(8) -0.0035(8) 0.0008(8) 0.0002(8)
C3B 0.0313(11) 0.0391(12) 0.0278(9) 0.0026(8) -0.0039(8) -0.0018(9)
C4B 0.0294(10) 0.0333(11) 0.0315(9) 0.0075(8) -0.0039(8) 0.0049(9)
C5B 0.0279(10) 0.0222(9) 0.0313(9) 0.0059(7) 0.0025(8) 0.0020(8)
C6B 0.0289(10) 0.0348(11) 0.0284(9) 0.0059(8) 0.0050(8) 0.0003(9)
C7B 0.0278(10) 0.0372(11) 0.0314(9) -0.0034(8) 0.0056(8) 0.0030(9)
C8B 0.0246(9) 0.0308(10) 0.0256(8) -0.0039(8) -0.0023(7) 0.0021(8)
C9B 0.0278(10) 0.0440(12) 0.0271(8) 0.0040(8) 0.0004(8) 0.0025(9)
C10B 0.0254(9) 0.0264(10) 0.0257(8) 0.0015(7) -0.0022(7) 0.0006(8)
C11B 0.0286(10) 0.0275(10) 0.0322(9) -0.0029(8) -0.0004(8) -0.0013(8)
C12B 0.0317(11) 0.0337(11) 0.0339(9) 0.0009(9) 0.0049(8) 0.0041(9)
C13B 0.0241(10) 0.0444(13) 0.0401(11) 0.0094(10) 0.0028(8) 0.0003(9)
C14B 0.0300(11) 0.0561(15) 0.0400(11) -0.0035(10) -0.0051(9) -0.0113(11)
C15B 0.0321(11) 0.0454(13) 0.0340(9) -0.0084(9) -0.0013(9) -0.0046(10)

loop_
_atom_type_symbol
_atom_type_description
_atom_type_scat_dispersion_real
_atom_type_scat_dispersion_imag
_atom_type_scat_source
C C 0.0033 0.0000 'International Tables Vol C Tables 4.2.6.8 and 6.1.1.4'
H H 0.0000 0.0000 'International Tables Vol C Tables 4.2.6.8 and 6.1.1.4'
N N 0.0061 0.0000 'International Tables Vol C Tables 4.2.6.8 and 6.1.1.4'
O O 0.0106 0.0000 'International Tables Vol C Tables 4.2.6.8 and 6.1.1.4'

loop_
_geom_angle_atom_site_label_1
_geom_angle_atom_site_label_2
_geom_angle_atom_site_label_3
_geom_angle
N1A O1A C2A 111.48(15)
O1A N1A C5A 110.10(15)
C1A N1A O1A 110.54(15)
C1A N1A C5A 113.88(16)
C1A N2A H0A 119.8(17)
C1A N2A C8A 120.66(19)
C8A N2A H0A 118.7(17)
O2A C1A N1A 118.22(18)
O2A C1A N2A 124.8(2)
N2A C1A N1A 116.82(18)
O1A C2A H2A 110.4
O1A C2A C3A 105.65(18)
O1A C2A C7A 109.77(17)
C3A C2A H2A 110.5
C7A C2A H2A 110.5
C7A C2A C3A 109.9(2)
C2A C3A H31A 110.2
C2A C3A H32A 110.2
C2A C3A C4A 107.43(19)
H31A C3A H32A 108.5
C4A C3A H31A 110.2
C4A C3A H32A 110.2
C3A C4A H41A 109.7
C3A C4A H42A 109.7
C3A C4A C5A 109.83(19)
H41A C4A H42A 108.2
C5A C4A H41A 109.7
C5A C4A H42A 109.7
N1A C5A C4A 106.26(18)
N1A C5A H5A 111.3
N1A C5A C6A 106.63(17)
C4A C5A H5A 111.3
C6A C5A C4A 109.8(2)
C6A C5A H5A 111.3
C5A C6A H6A 124.0
C7A C6A C5A 112.1(2)
C7A C6A H6A 123.9
C2A C7A H7A 123.5
C6A C7A C2A 112.9(2)
C6A C7A H7A 123.6
N2A C8A H8A 107.6
N2A C8A C9A 110.10(18)
N2A C8A C10A 111.29(17)
C9A C8A H8A 107.6
C10A C8A H8A 107.6
C10A C8A C9A 112.52(18)
C8A C9A H91A 109.5
C8A C9A H92A 109.5
C8A C9A H93A 109.5
H91A C9A H92A 109.5
H91A C9A H93A 109.4
H92A C9A H93A 109.4
C11A C10A C8A 121.60(18)
C15A C10A C8A 119.80(18)
C15A C10A C11A 118.60(19)
C10A C11A H11A 119.9
C12A C11A C10A 120.1(2)
C12A C11A H11A 119.9
C11A C12A H12A 119.7
C13A C12A C11A 120.6(2)
C13A C12A H12A 119.7
C12A C13A H13A 120.2
C14A C13A C12A 119.6(2)
C14A C13A H13A 120.2
C13A C14A H14A 120.0
C13A C14A C15A 120.1(2)
C15A C14A H14A 119.9
C10A C15A H15A 119.5
C14A C15A C10A 121.0(2)
C14A C15A H15A 119.5
N1B O1B C2B 111.75(13)
O1B N1B C5B 109.34(13)
C1B N1B O1B 110.46(14)
C1B N1B C5B 113.94(15)
C1B N2B H0B 118.5(16)
C1B N2B C8B 121.00(17)
C8B N2B H0B 120.5(16)
O2B C1B N1B 118.84(17)
O2B C1B N2B 125.07(18)
N2B C1B N1B 115.88(17)
O1B C2B H2B 110.5
O1B C2B C3B 105.50(15)
O1B C2B C7B 110.08(16)
C3B C2B H2B 110.5
C7B C2B H2B 110.5
C7B C2B C3B 109.59(16)
C2B C3B H31B 110.3
C2B C3B H32B 110.3
C2B C3B C4B 106.98(17)
H31B C3B H32B 108.6
C4B C3B H31B 110.3
C4B C3B H32B 110.3
C3B C4B H41B 109.8
C3B C4B H42B 109.8
H41B C4B H42B 108.2
C5B C4B C3B 109.54(17)
C5B C4B H41B 109.8
C5B C4B H42B 109.8
N1B C5B C4B 106.51(16)
N1B C5B H5B 111.0
N1B C5B C6B 106.68(15)
C4B C5B H5B 111.1
C6B C5B C4B 110.24(16)
C6B C5B H5B 111.1
C5B C6B H6B 123.8
C7B C6B C5B 112.45(19)
C7B C6B H6B 123.8
C2B C7B H7B 123.4
C6B C7B C2B 113.15(19)
C6B C7B H7B 123.4
N2B C8B H8B 107.7
N2B C8B C9B 109.11(16)
N2B C8B C10B 113.62(15)
C9B C8B H8B 107.7
C10B C8B H8B 107.7
C10B C8B C9B 110.78(16)
C8B C9B H91B 109.5
C8B C9B H92B 109.5
C8B C9B H93B 109.5
H91B C9B H92B 109.5
H91B C9B H93B 109.5
H92B C9B H93B 109.5
C11B C10B C8B 122.32(18)
C15B C10B C8B 119.03(17)
C15B C10B C11B 118.54(19)
C10B C11B H11B 120.0
C12B C11B C10B 120.00(19)
C12B C11B H11B 120.0
C11B C12B H12B 119.6
C13B C12B C11B 120.9(2)
C13B C12B H12B 119.6
C12B C13B H13B 120.3
C14B C13B C12B 119.4(2)
C14B C13B H13B 120.3
C13B C14B H14B 120.0
C13B C14B C15B 120.0(2)
C15B C14B H14B 120.0
C10B C15B C14B 121.2(2)
C10B C15B H15B 119.4
C14B C15B H15B 119.4

loop_
_geom_bond_atom_site_label_1
_geom_bond_atom_site_label_2
_geom_bond_distance
O1A N1A 1.438(2)
O1A C2A 1.463(3)
O2A C1A 1.231(2)
N1A C1A 1.414(3)
N1A C5A 1.491(3)
N2A H0A 0.87(3)
N2A C1A 1.332(3)
N2A C8A 1.466(3)
C2A H2A 1.0000
C2A C3A 1.516(3)
C2A C7A 1.496(3)
C3A H31A 0.9899
C3A H32A 0.9898
C3A C4A 1.521(3)
C4A H41A 0.9902
C4A H42A 0.9899
C4A C5A 1.531(3)
C5A H5A 1.0000
C5A C6A 1.509(3)
C6A H6A 0.9502
C6A C7A 1.346(3)
C7A H7A 0.9498
C8A H8A 1.0000
C8A C9A 1.527(3)
C8A C10A 1.513(3)
C9A H91A 0.9802
C9A H92A 0.9801
C9A H93A 0.9801
C10A C11A 1.393(3)
C10A C15A 1.388(3)
C11A H11A 0.9500
C11A C12A 1.388(3)
C12A H12A 0.9499
C12A C13A 1.381(3)
C13A H13A 0.9499
C13A C14A 1.378(3)
C14A H14A 0.9499
C14A C15A 1.387(3)
C15A H15A 0.9499
O1B N1B 1.443(2)
O1B C2B 1.475(2)
O2B C1B 1.232(2)
N1B C1B 1.425(2)
N1B C5B 1.498(2)
N2B H0B 0.83(2)
N2B C1B 1.339(2)
N2B C8B 1.458(2)
C2B H2B 1.0000
C2B C3B 1.523(3)
C2B C7B 1.496(3)
C3B H31B 0.9899
C3B H32B 0.9902
C3B C4B 1.537(3)
C4B H41B 0.9900
C4B H42B 0.9900
C4B C5B 1.534(3)
C5B H5B 0.9999
C5B C6B 1.509(3)
C6B H6B 0.9500
C6B C7B 1.334(3)
C7B H7B 0.9500
C8B H8B 0.9999
C8B C9B 1.530(3)
C8B C10B 1.518(3)
C9B H91B 0.9799
C9B H92B 0.9798
C9B H93B 0.9801
C10B C11B 1.394(3)
C10B C15B 1.387(3)
C11B H11B 0.9499
C11B C12B 1.392(3)
C12B H12B 0.9497
C12B C13B 1.383(3)
C13B H13B 0.9499
C13B C14B 1.379(3)
C14B H14B 0.9500
C14B C15B 1.391(3)
C15B H15B 0.9501
